data_7237917
loop_
_publ_author_name
'Ono, Toshikazu'
'Tsukiyama, Yoshifumi'
'Hatanaka, Sou'
'Sakatsume, Yuma'
'Ogoshi, Tomoki'
'Hisaeda, Yoshio'

_publ_section_title
;
 Inclusion crystals as vapochromic chemosensors: fabrication of a
 mini-sensor array for discrimination of small aromatic molecules based on
 side-chain engineering of naphthalenediimide derivatives
;
_journal_issue 31
_journal_name_full 'Journal of Materials Chemistry C'
_journal_page_first 9726
_journal_paper_doi 10.1039/C9TC03140E
_journal_volume 7
_journal_year 2019
_chemical_formula_moiety 'C40 H26 N2 O4, 2(C6 H8 O)'
_chemical_formula_sum 'C52 H42 N2 O6'
_chemical_formula_weight 790.87
_space_group_crystal_system triclinic
_space_group_IT_number 2
_space_group_name_Hall '-P 1'
_space_group_name_H-M_alt 'P -1'
_atom_sites_solution_hydrogens geom
_atom_sites_solution_primary dual
_audit_creation_date 2019-01-24
_audit_creation_method
;
Olex2 1.2-ac3
(compiled 2017.02.24 svn.r3390 for Rigaku Oxford Diffraction, GUI svn.r5318)
;
_audit_update_record
;
2019-04-26 deposited with the CCDC.	2019-07-19 downloaded from the CCDC.
;
_cell_angle_alpha 71.896(9)
_cell_angle_beta 84.174(8)
_cell_angle_gamma 85.859(8)
_cell_formula_units_Z 1
_cell_length_a 5.5245(6)
_cell_length_b 12.4197(12)
_cell_length_c 15.5190(16)
_cell_measurement_reflns_used 1413
_cell_measurement_temperature 123
_cell_measurement_theta_max 25.1980
_cell_measurement_theta_min 2.7750
_cell_volume 1005.93(19)
_computing_cell_refinement 'CrysAlisPro 1.171.39.34a (Rigaku OD, 2017)'
_computing_data_collection 'CrysAlisPro 1.171.39.34a (Rigaku OD, 2017)'
_computing_data_reduction 'CrysAlisPro 1.171.39.34a (Rigaku OD, 2017)'
_computing_molecular_graphics 'Olex2 (Dolomanov et al., 2009)'
_computing_publication_material 'Olex2 (Dolomanov et al., 2009)'
_computing_structure_refinement 'ShelXL (Sheldrick, 2015)'
_computing_structure_solution 'ShelXT (Sheldrick, 2015)'
_diffrn_ambient_temperature 123
_diffrn_detector 'CCD plate'
_diffrn_measured_fraction_theta_full 0.999
_diffrn_measured_fraction_theta_max 0.999
_diffrn_measurement_details
;
List of Runs (angles in degrees, time in seconds):

  # Type    Start    End  Width  t~exp~   \w     \q     \k     \f   Frames
#--------------------------------------------------------------------------
  1  \w    -74.00 119.00   1.00   50.00    --   30.00  54.00-180.00  193
  2  \w    -74.00 119.00   1.00   50.00    --   30.00  54.00-180.00  193
  3  \w    -72.00 112.00   1.00   50.00    --   30.00  54.00  30.00  184
  4  \w      2.00  40.00   1.00   50.00    --   30.00  54.00 -60.00   38
;
_diffrn_measurement_device 'two-circle diffractometer'
_diffrn_measurement_device_type 'XtaLAB Mini (JP)'
_diffrn_measurement_method '\w scans'
_diffrn_orient_matrix_type 'CrysAlisPro convention (1999,Acta A55,543-557)'
_diffrn_orient_matrix_UB_11 0.0241262000
_diffrn_orient_matrix_UB_12 0.0286379000
_diffrn_orient_matrix_UB_13 -0.0470499000
_diffrn_orient_matrix_UB_21 0.0081772000
_diffrn_orient_matrix_UB_22 -0.0526764000
_diffrn_orient_matrix_UB_23 -0.0092188000
_diffrn_orient_matrix_UB_31 -0.1266398000
_diffrn_orient_matrix_UB_32 0.0046932000
_diffrn_orient_matrix_UB_33 -0.0054540000
_diffrn_radiation_monochromator graphite
_diffrn_radiation_probe x-ray
_diffrn_radiation_type MoK\a
_diffrn_radiation_wavelength 0.71073
_diffrn_reflns_av_R_equivalents 0.0695
_diffrn_reflns_av_unetI/netI 0.1066
_diffrn_reflns_Laue_measured_fraction_full 0.999
_diffrn_reflns_Laue_measured_fraction_max 0.999
_diffrn_reflns_limit_h_max 6
_diffrn_reflns_limit_h_min -6
_diffrn_reflns_limit_k_max 15
_diffrn_reflns_limit_k_min -15
_diffrn_reflns_limit_l_max 19
_diffrn_reflns_limit_l_min -19
_diffrn_reflns_number 10542
_diffrn_reflns_point_group_measured_fraction_full 0.999
_diffrn_reflns_point_group_measured_fraction_max 0.999
_diffrn_reflns_theta_full 25.242
_diffrn_reflns_theta_max 26.365
_diffrn_reflns_theta_min 2.523
_diffrn_source 'fine-focus sealed X-ray tube'
_diffrn_source_type 'Rigaku (Mo) X-ray Source'
_exptl_absorpt_coefficient_mu 0.085
_exptl_absorpt_correction_T_max 1.00000
_exptl_absorpt_correction_T_min 0.98333
_exptl_absorpt_correction_type multi-scan
_exptl_absorpt_process_details
;
CrysAlisPro 1.171.39.34a (Rigaku Oxford Diffraction, 2017)
Empirical absorption correction using spherical harmonics,
 implemented in SCALE3 ABSPACK scaling algorithm.
;
_exptl_crystal_colour orange
_exptl_crystal_colour_primary orange
_exptl_crystal_density_diffrn 1.306
_exptl_crystal_description block
_exptl_crystal_F_000 416
_exptl_crystal_size_max 0.25
_exptl_crystal_size_mid 0.1
_exptl_crystal_size_min 0.05
_refine_diff_density_max 0.250
_refine_diff_density_min -0.270
_refine_diff_density_rms 0.061
_refine_ls_extinction_method none
_refine_ls_goodness_of_fit_ref 1.079
_refine_ls_hydrogen_treatment constr
_refine_ls_matrix_type full
_refine_ls_number_parameters 273
_refine_ls_number_reflns 4108
_refine_ls_number_restraints 0
_refine_ls_restrained_S_all 1.079
_refine_ls_R_factor_all 0.1548
_refine_ls_R_factor_gt 0.0778
_refine_ls_shift/su_max 0.000
_refine_ls_shift/su_mean 0.000
_refine_ls_structure_factor_coef Fsqd
_refine_ls_weighting_details 'w=1/[\s^2^(Fo^2^)+(0.0540P)^2^+0.5980P] where P=(Fo^2^+2Fc^2^)/3'
_refine_ls_weighting_scheme calc
_refine_ls_wR_factor_gt 0.1540
_refine_ls_wR_factor_ref 0.2045
_reflns_Friedel_coverage 0.000
_reflns_number_gt 2178
_reflns_number_total 4108
_reflns_threshold_expression 'I > 2\s(I)'
_cod_data_source_file c9tc03140e2.cif
_cod_data_source_block tsukiyama027
_cod_database_code 7237917
_shelx_shelxl_version_number 2017/1
_chemical_oxdiff_formula 'C H N O'
_shelx_space_group_comment
;
The symmetry employed for this shelxl refinement is uniquely defined
by the following loop, which should always be used as a source of
symmetry information in preference to the above space-group names.
They are only intended as comments.
;
_diffrn_oxdiff_ac3_digest_frames
;
015f5fc1a165e94e5972edcd958c1f6b7800608dbe1
;
_reflns_odcompleteness_completeness 99.90
_reflns_odcompleteness_iscentric 1
_reflns_odcompleteness_theta 26.32
_olex2_refinement_description
;
1. Fixed Uiso
 At 1.2 times of:
  All C(H) groups, All C(H,H) groups
 At 1.5 times of:
  All C(H,H,H) groups
2.a Secondary CH2 refined with riding coordinates:
 C14(H14A,H14B)
2.b Aromatic/amide H refined with riding coordinates:
 C2(H2), C3(H3), C10(H10), C11(H11), C12(H12), C13(H13), C16(H16), C17(H17),
 C18(H18), C19(H19), C20(H20), C2A(H2A), C3A(H3A)
2.c Idealised Me refined as rotating group:
 C5A(H5AA,H5AB,H5AC), C6A(H6AA,H6AB,H6AC)
;
_olex2_submission_special_instructions 'No special instructions were received'
_oxdiff_exptl_absorpt_empirical_details
;
Empirical correction (ABSPACK) includes:
- Absorption correction using spherical harmonics
- Frame scaling
;
_oxdiff_exptl_absorpt_empirical_full_max 1.121
_oxdiff_exptl_absorpt_empirical_full_min 0.938

loop_
_space_group_symop_operation_xyz
'x, y, z'
'-x, -y, -z'

loop_
_atom_site_label
_atom_site_type_symbol
_atom_site_fract_x
_atom_site_fract_y
_atom_site_fract_z
_atom_site_U_iso_or_equiv
_atom_site_adp_type
_atom_site_occupancy
_atom_site_site_symmetry_order
_atom_site_calc_flag
_atom_site_refinement_flags_posn
O1 O 0.5077(5) 0.85596(19) 0.40109(17) 0.0371(6) Uani 1 1 d .
O2 O 1.0801(5) 0.6269(2) 0.30376(18) 0.0463(7) Uani 1 1 d .
N1 N 0.7826(5) 0.7402(2) 0.34830(19) 0.0298(7) Uani 1 1 d .
C1 C 0.2297(6) 0.4669(3) 0.5847(2) 0.0275(8) Uani 1 1 d .
C2 C 0.1419(6) 0.5749(3) 0.5824(2) 0.0331(9) Uani 1 1 d .
H2 H 0.000653 0.584527 0.620130 0.040 Uiso 1 1 calc R
C3 C 0.2603(6) 0.6700(3) 0.5248(2) 0.0325(9) Uani 1 1 d .
H3 H 0.199052 0.743845 0.523888 0.039 Uiso 1 1 calc R
C4 C 0.4648(6) 0.6576(3) 0.4695(2) 0.0290(8) Uani 1 1 d .
C5 C 0.5585(6) 0.5479(3) 0.4707(2) 0.0257(7) Uani 1 1 d .
C6 C 0.5815(6) 0.7591(3) 0.4058(2) 0.0277(8) Uani 1 1 d .
C7 C 0.8950(7) 0.6334(3) 0.3521(2) 0.0337(9) Uani 1 1 d .
C8 C 0.8694(6) 0.8391(3) 0.2743(2) 0.0312(8) Uani 1 1 d .
C9 C 0.7729(6) 0.8633(3) 0.1906(3) 0.0339(9) Uani 1 1 d .
C10 C 0.8573(7) 0.9598(3) 0.1220(3) 0.0385(9) Uani 1 1 d .
H10 H 0.796734 0.978813 0.063726 0.046 Uiso 1 1 calc R
C11 C 1.0253(7) 1.0276(3) 0.1367(3) 0.0419(10) Uani 1 1 d .
H11 H 1.077295 1.092782 0.089030 0.050 Uiso 1 1 calc R
C12 C 1.1185(7) 1.0012(3) 0.2205(3) 0.0394(9) Uani 1 1 d .
H12 H 1.236309 1.047174 0.230420 0.047 Uiso 1 1 calc R
C13 C 1.0386(6) 0.9071(3) 0.2896(3) 0.0341(9) Uani 1 1 d .
H13 H 1.099564 0.888979 0.347760 0.041 Uiso 1 1 calc R
C14 C 0.5850(7) 0.7919(3) 0.1719(3) 0.0367(9) Uani 1 1 d .
H14A H 0.558001 0.724817 0.226057 0.044 Uiso 1 1 calc R
H14B H 0.428949 0.836803 0.162980 0.044 Uiso 1 1 calc R
C15 C 0.6548(7) 0.7517(3) 0.0896(3) 0.0379(9) Uani 1 1 d .
C16 C 0.8725(8) 0.6902(3) 0.0827(3) 0.0467(10) Uani 1 1 d .
H16 H 0.981741 0.675946 0.128851 0.056 Uiso 1 1 calc R
C17 C 0.9323(10) 0.6494(4) 0.0092(4) 0.0674(15) Uani 1 1 d .
H17 H 1.082833 0.608603 0.004906 0.081 Uiso 1 1 calc R
C18 C 0.7745(12) 0.6679(5) -0.0571(4) 0.085(2) Uani 1 1 d .
H18 H 0.812589 0.637760 -0.106396 0.102 Uiso 1 1 calc R
C19 C 0.5609(11) 0.7302(5) -0.0518(3) 0.0778(17) Uani 1 1 d .
H19 H 0.453659 0.744828 -0.098622 0.093 Uiso 1 1 calc R
C20 C 0.4989(8) 0.7725(4) 0.0216(3) 0.0515(11) Uani 1 1 d .
H20 H 0.350406 0.815331 0.024600 0.062 Uiso 1 1 calc R
O1A O 0.6621(5) 0.7157(2) 0.66564(18) 0.0394(7) Uani 1 1 d .
C1A C 0.4693(7) 0.6675(3) 0.7270(3) 0.0409(10) Uani 1 1 d .
C2A C 0.3039(7) 0.7497(3) 0.7348(3) 0.0407(10) Uani 1 1 d .
H2A H 0.154486 0.739729 0.771953 0.049 Uiso 1 1 calc R
C3A C 0.3956(7) 0.8554(3) 0.6765(3) 0.0372(9) Uani 1 1 d .
H3A H 0.318778 0.928445 0.668246 0.045 Uiso 1 1 calc R
C4A C 0.6114(7) 0.8315(3) 0.6355(3) 0.0357(9) Uani 1 1 d .
C5A C 0.4920(8) 0.5423(3) 0.7703(3) 0.0546(12) Uani 1 1 d .
H5AA H 0.516512 0.504682 0.722996 0.082 Uiso 1 1 calc GR
H5AB H 0.343075 0.516196 0.809049 0.082 Uiso 1 1 calc GR
H5AC H 0.631535 0.523753 0.807442 0.082 Uiso 1 1 calc GR
C6A C 0.7926(7) 0.9017(3) 0.5691(3) 0.0419(10) Uani 1 1 d .
H6AA H 0.948924 0.892358 0.595824 0.063 Uiso 1 1 calc GR
H6AB H 0.736224 0.981557 0.553120 0.063 Uiso 1 1 calc GR
H6AC H 0.812741 0.877712 0.514178 0.063 Uiso 1 1 calc GR

loop_
_atom_site_aniso_label
_atom_site_aniso_U_11
_atom_site_aniso_U_22
_atom_site_aniso_U_33
_atom_site_aniso_U_23
_atom_site_aniso_U_13
_atom_site_aniso_U_12
O1 0.0450(15) 0.0262(14) 0.0380(15) -0.0099(11) 0.0002(12) 0.0081(12)
O2 0.0443(16) 0.0350(15) 0.0484(17) -0.0057(13) 0.0169(14) 0.0105(13)
N1 0.0350(16) 0.0232(15) 0.0276(16) -0.0055(12) 0.0033(13) 0.0033(13)
C1 0.0332(19) 0.0266(18) 0.0197(17) -0.0054(14) -0.0003(15) 0.0068(16)
C2 0.035(2) 0.031(2) 0.030(2) -0.0099(16) 0.0041(16) 0.0120(17)
C3 0.040(2) 0.0246(19) 0.031(2) -0.0085(16) 0.0011(17) 0.0082(17)
C4 0.0322(18) 0.0306(19) 0.0235(18) -0.0080(15) -0.0024(15) 0.0017(16)
C5 0.0297(18) 0.0218(17) 0.0245(18) -0.0069(14) -0.0026(14) 0.0059(15)
C6 0.0331(19) 0.0268(19) 0.0220(18) -0.0071(14) -0.0005(15) 0.0017(16)
C7 0.037(2) 0.030(2) 0.031(2) -0.0071(16) 0.0001(17) 0.0076(17)
C8 0.036(2) 0.0228(18) 0.032(2) -0.0080(15) 0.0049(16) 0.0058(16)
C9 0.034(2) 0.0269(19) 0.038(2) -0.0085(16) 0.0037(17) -0.0005(17)
C10 0.046(2) 0.032(2) 0.033(2) -0.0058(17) 0.0020(18) -0.0008(19)
C11 0.047(2) 0.031(2) 0.043(2) -0.0096(18) 0.0113(19) -0.0051(19)
C12 0.037(2) 0.032(2) 0.052(3) -0.0192(19) 0.0098(19) -0.0091(18)
C13 0.0323(19) 0.034(2) 0.041(2) -0.0195(18) -0.0018(17) 0.0032(17)
C14 0.034(2) 0.036(2) 0.036(2) -0.0056(17) 0.0040(17) -0.0060(17)
C15 0.045(2) 0.033(2) 0.033(2) -0.0078(16) 0.0061(18) -0.0114(19)
C16 0.049(2) 0.037(2) 0.050(3) -0.011(2) 0.012(2) -0.007(2)
C17 0.072(3) 0.049(3) 0.088(4) -0.039(3) 0.036(3) -0.023(3)
C18 0.093(4) 0.110(5) 0.075(4) -0.064(4) 0.051(3) -0.076(4)
C19 0.087(4) 0.116(5) 0.039(3) -0.030(3) 0.009(3) -0.060(4)
C20 0.049(2) 0.065(3) 0.043(3) -0.017(2) -0.001(2) -0.022(2)
O1A 0.0412(15) 0.0300(14) 0.0483(17) -0.0158(12) -0.0026(13) 0.0068(12)
C1A 0.047(2) 0.038(2) 0.036(2) -0.0094(18) 0.0003(19) -0.001(2)
C2A 0.041(2) 0.043(2) 0.035(2) -0.0106(18) 0.0059(18) -0.001(2)
C3A 0.040(2) 0.032(2) 0.040(2) -0.0119(17) -0.0038(18) 0.0084(18)
C4A 0.036(2) 0.034(2) 0.040(2) -0.0157(17) -0.0060(17) 0.0085(18)
C5A 0.066(3) 0.038(2) 0.053(3) -0.005(2) -0.007(2) -0.004(2)
C6A 0.041(2) 0.039(2) 0.048(3) -0.0178(19) 0.0002(19) 0.0001(19)

loop_
_atom_type_symbol
_atom_type_description
_atom_type_scat_dispersion_real
_atom_type_scat_dispersion_imag
_atom_type_scat_source
C C 0.0033 0.0016 'International Tables Vol C Tables 4.2.6.8 and 6.1.1.4'
H H 0.0000 0.0000 'International Tables Vol C Tables 4.2.6.8 and 6.1.1.4'
N N 0.0061 0.0033 'International Tables Vol C Tables 4.2.6.8 and 6.1.1.4'
O O 0.0106 0.0060 'International Tables Vol C Tables 4.2.6.8 and 6.1.1.4'

loop_
_geom_angle_atom_site_label_1
_geom_angle_atom_site_label_2
_geom_angle_atom_site_label_3
_geom_angle
_geom_angle_site_symmetry_1
_geom_angle_site_symmetry_3
C6 N1 C7 125.3(3) . .
C6 N1 C8 116.8(3) . .
C7 N1 C8 117.7(3) . .
C2 C1 C5 120.1(3) . 2_666
C2 C1 C7 119.6(3) . 2_666
C5 C1 C7 120.3(3) 2_666 2_666
C1 C2 H2 119.9 . .
C1 C2 C3 120.3(3) . .
C3 C2 H2 119.9 . .
C2 C3 H3 119.7 . .
C4 C3 C2 120.6(3) . .
C4 C3 H3 119.7 . .
C3 C4 C5 120.2(3) . .
C3 C4 C6 120.0(3) . .
C5 C4 C6 119.8(3) . .
C1 C5 C4 121.2(3) 2_666 .
C5 C5 C1 119.4(4) 2_666 2_666
C5 C5 C4 119.4(4) 2_666 .
O1 C6 N1 120.2(3) . .
O1 C6 C4 122.8(3) . .
N1 C6 C4 117.0(3) . .
O2 C7 N1 120.2(3) . .
O2 C7 C1 123.7(3) . 2_666
N1 C7 C1 116.1(3) . 2_666
C9 C8 N1 118.2(3) . .
C13 C8 N1 119.9(3) . .
C13 C8 C9 121.9(3) . .
C8 C9 C10 116.5(3) . .
C8 C9 C14 123.3(3) . .
C10 C9 C14 120.2(3) . .
C9 C10 H10 119.0 . .
C11 C10 C9 122.0(4) . .
C11 C10 H10 119.0 . .
C10 C11 H11 119.9 . .
C10 C11 C12 120.2(4) . .
C12 C11 H11 119.9 . .
C11 C12 H12 120.3 . .
C11 C12 C13 119.3(3) . .
C13 C12 H12 120.3 . .
C8 C13 H13 119.9 . .
C12 C13 C8 120.1(3) . .
C12 C13 H13 119.9 . .
C9 C14 H14A 108.7 . .
C9 C14 H14B 108.7 . .
H14A C14 H14B 107.6 . .
C15 C14 C9 114.3(3) . .
C15 C14 H14A 108.7 . .
C15 C14 H14B 108.7 . .
C16 C15 C14 120.7(4) . .
C20 C15 C14 120.3(4) . .
C20 C15 C16 118.9(4) . .
C15 C16 H16 119.6 . .
C17 C16 C15 120.8(5) . .
C17 C16 H16 119.6 . .
C16 C17 H17 119.9 . .
C18 C17 C16 120.2(5) . .
C18 C17 H17 119.9 . .
C17 C18 H18 120.3 . .
C17 C18 C19 119.5(5) . .
C19 C18 H18 120.3 . .
C18 C19 H19 119.5 . .
C18 C19 C20 121.0(5) . .
C20 C19 H19 119.5 . .
C15 C20 C19 119.6(5) . .
C15 C20 H20 120.2 . .
C19 C20 H20 120.2 . .
C4A O1A C1A 107.3(3) . .
O1A C1A C5A 115.9(3) . .
C2A C1A O1A 109.2(3) . .
C2A C1A C5A 134.8(4) . .
C1A C2A H2A 126.4 . .
C1A C2A C3A 107.2(3) . .
C3A C2A H2A 126.4 . .
C2A C3A H3A 126.4 . .
C4A C3A C2A 107.2(3) . .
C4A C3A H3A 126.4 . .
O1A C4A C6A 117.2(3) . .
C3A C4A O1A 109.1(3) . .
C3A C4A C6A 133.6(3) . .
C1A C5A H5AA 109.5 . .
C1A C5A H5AB 109.5 . .
C1A C5A H5AC 109.5 . .
H5AA C5A H5AB 109.5 . .
H5AA C5A H5AC 109.5 . .
H5AB C5A H5AC 109.5 . .
C4A C6A H6AA 109.5 . .
C4A C6A H6AB 109.5 . .
C4A C6A H6AC 109.5 . .
H6AA C6A H6AB 109.5 . .
H6AA C6A H6AC 109.5 . .
H6AB C6A H6AC 109.5 . .

loop_
_geom_bond_atom_site_label_1
_geom_bond_atom_site_label_2
_geom_bond_distance
_geom_bond_site_symmetry_2
O1 C6 1.225(4) .
O2 C7 1.218(4) .
N1 C6 1.406(4) .
N1 C7 1.410(4) .
N1 C8 1.467(4) .
C1 C2 1.385(5) .
C1 C5 1.416(4) 2_666
C1 C7 1.489(5) 2_666
C2 H2 0.9500 .
C2 C3 1.400(5) .
C3 H3 0.9500 .
C3 C4 1.378(5) .
C4 C5 1.417(4) .
C4 C6 1.482(5) .
C5 C5 1.407(6) 2_666
C8 C9 1.391(5) .
C8 C13 1.389(5) .
C9 C10 1.405(5) .
C9 C14 1.518(5) .
C10 H10 0.9500 .
C10 C11 1.378(5) .
C11 H11 0.9500 .
C11 C12 1.382(5) .
C12 H12 0.9500 .
C12 C13 1.382(5) .
C13 H13 0.9500 .
C14 H14A 0.9900 .
C14 H14B 0.9900 .
C14 C15 1.516(5) .
C15 C16 1.391(5) .
C15 C20 1.380(5) .
C16 H16 0.9500 .
C16 C17 1.386(6) .
C17 H17 0.9500 .
C17 C18 1.371(8) .
C18 H18 0.9500 .
C18 C19 1.374(8) .
C19 H19 0.9500 .
C19 C20 1.399(6) .
C20 H20 0.9500 .
O1A C1A 1.390(4) .
O1A C4A 1.384(4) .
C1A C2A 1.346(5) .
C1A C5A 1.492(5) .
C2A H2A 0.9500 .
C2A C3A 1.436(5) .
C3A H3A 0.9500 .
C3A C4A 1.351(5) .
C4A C6A 1.477(5) .
C5A H5AA 0.9800 .
C5A H5AB 0.9800 .
C5A H5AC 0.9800 .
C6A H6AA 0.9800 .
C6A H6AB 0.9800 .
C6A H6AC 0.9800 .
